data_1509320
loop_
_publ_author_name
'Fischer, P.'
'Schwarzenbach, D.'
'Rietveld, H.M.'

_publ_section_title
;
 Crystal and magnetic structure of silver difluoride. I. Determination of
 the Ag F2 structure
;
_journal_name_full 'Journal of Physics and Chemistry of Solids'
_journal_page_first 543
_journal_page_last 550
_journal_paper_doi 10.1016/0022-3697(71)90003-5
_journal_volume 32
_journal_year 1971
_chemical_formula_sum 'Ag F2'
_space_group_IT_number 61
_symmetry_space_group_name_Hall '-P 2ac 2ab'
_symmetry_space_group_name_H-M 'P b c a'
_cell_angle_alpha 90
_cell_angle_beta 90
_cell_angle_gamma 90
_cell_formula_units_Z 4
_cell_length_a 5.073
_cell_length_b 5.529
_cell_length_c 5.813
_cell_volume 163.047
_citation_journal_id_ASTM JPCSAW
_cod_data_source_file silver1-2_234.cif
_cod_data_source_block Ag1F2
_cod_original_cell_volume 163.0466
_cod_original_formula_sum 'Ag1 F2'
_cod_database_code 1509320

loop_
_symmetry_equiv_pos_as_xyz
x,y,z
-x+1/2,-y,z+1/2
x+1/2,-y+1/2,-z
-x,y+1/2,-z+1/2
-x,-y,-z
x-1/2,y,-z-1/2
-x-1/2,y-1/2,z
x,-y-1/2,z-1/2

loop_
_atom_site_label
_atom_site_type_symbol
_atom_site_fract_x
_atom_site_fract_y
_atom_site_fract_z
_atom_site_occupancy
_atom_site_U_iso_or_equiv
Ag1 Ag+2 0 0 0 1 0.0
F1 F-1 0.1847 0.1941 0.3708 1 0.0
